data_2240521
loop_
_publ_author_name
'Hijji, Yousef'
'Barare, Belygona'
'Wairia, Gilbert'
'Butcher, Ray J.'
'Wikaira, Jan'

_publ_section_title
;
 Crystal structure of
 (<i>E</i>)-2-{[(6-methoxy-1,3-benzothiazol-2-yl)imino]methyl}phenol
;
_journal_coeditor_code HG5435
_journal_issue 4
_journal_name_full 'Acta Crystallographica Section E'
_journal_page_first 385
_journal_page_last 387
_journal_paper_doi 10.1107/S2056989015005228
_journal_volume 71
_journal_year 2015
_chemical_formula_iupac 'C15 H12 N2 O2 S'
_chemical_formula_moiety 'C15 H12 N2 O2 S'
_chemical_formula_sum 'C15 H12 N2 O2 S'
_chemical_formula_weight 284.33
_chemical_name_systematic
;
(<i>E</i>)-2-{[(6-Methoxy-1,3-benzothiazol-2-yl)imino]methyl}phenol
;
_space_group_crystal_system orthorhombic
_space_group_IT_number 33
_space_group_name_Hall 'P 2c -2n'
_space_group_name_H-M_alt 'P n a 21'
_symmetry_space_group_name_Hall 'P 2c -2n'
_symmetry_space_group_name_H-M 'P n a 21'
_atom_sites_solution_hydrogens mixed
_audit_creation_method SHELXL-2013
_cell_angle_alpha 90
_cell_angle_beta 90
_cell_angle_gamma 90
_cell_formula_units_Z 8
_cell_length_a 35.623(2)
_cell_length_b 3.8172(2)
_cell_length_c 18.6525(8)
_cell_measurement_reflns_used 2917
_cell_measurement_temperature 120(2)
_cell_measurement_theta_max 76.0490
_cell_measurement_theta_min 4.7350
_cell_volume 2536.4(2)
_computing_cell_refinement
;
CrysAlis PRO (Agilent, 2012)
;
_computing_data_collection
;
CrysAlis PRO (Agilent, 2012)
;
_computing_data_reduction
;
CrysAlis PRO (Agilent, 2012)
;
_computing_molecular_graphics
;
SHELXTL (Sheldrick, 2008)
;
_computing_publication_material
;
SHELXTL (Sheldrick, 2008)
;
_computing_structure_refinement
;
SHELXL2013 (Sheldrick, 2008)
;
_computing_structure_solution
;
SUPERFLIP (Palatinus et al., 2007)
;
_diffrn_ambient_temperature 120(2)
_diffrn_detector_area_resol_mean 5.3250
_diffrn_measured_fraction_theta_full 0.991
_diffrn_measured_fraction_theta_max 0.981
_diffrn_measurement_device_type 'Agilent SuperNova (Dual, Cu at zero, Atlas)'
_diffrn_measurement_method '\w scans'
_diffrn_radiation_type CuK\a
_diffrn_radiation_wavelength 1.54178
_diffrn_reflns_av_R_equivalents 0.0449
_diffrn_reflns_limit_h_max 44
_diffrn_reflns_limit_h_min -41
_diffrn_reflns_limit_k_max 4
_diffrn_reflns_limit_k_min -2
_diffrn_reflns_limit_l_max 23
_diffrn_reflns_limit_l_min -20
_diffrn_reflns_number 6990
_diffrn_reflns_theta_full 67.500
_diffrn_reflns_theta_max 76.218
_diffrn_reflns_theta_min 3.431
_exptl_absorpt_coefficient_mu 2.296
_exptl_absorpt_correction_T_max 0.863
_exptl_absorpt_correction_T_min 0.573
_exptl_absorpt_correction_type multi-scan
_exptl_absorpt_process_details
;
(CrysAlis PRO; Agilent, 2012)
;
_exptl_crystal_colour yellow--orange
_exptl_crystal_density_diffrn 1.489
_exptl_crystal_description
;
needle
;
_exptl_crystal_F_000 1184
_exptl_crystal_size_max 0.38
_exptl_crystal_size_mid 0.09
_exptl_crystal_size_min 0.06
_refine_diff_density_max 1.007
_refine_diff_density_min -0.740
_refine_ls_abs_structure_details
;
Refined as an inversion twin.
;
_refine_ls_abs_structure_Flack 0.65(5)
_refine_ls_extinction_method none
_refine_ls_goodness_of_fit_ref 1.093
_refine_ls_hydrogen_treatment constr
_refine_ls_matrix_type full
_refine_ls_number_parameters 364
_refine_ls_number_reflns 3895
_refine_ls_number_restraints 1
_refine_ls_restrained_S_all 1.093
_refine_ls_R_factor_all 0.0762
_refine_ls_R_factor_gt 0.0726
_refine_ls_shift/su_max 0.000
_refine_ls_shift/su_mean 0.000
_refine_ls_structure_factor_coef Fsqd
_refine_ls_weighting_details 'w=1/[\s^2^(Fo^2^)+(0.0845P)^2^+6.6687P] where P=(Fo^2^+2Fc^2^)/3'
_refine_ls_weighting_scheme calc
_refine_ls_wR_factor_gt 0.1854
_refine_ls_wR_factor_ref 0.1885
_reflns_number_gt 3677
_reflns_number_total 3895
_reflns_threshold_expression I>2\s(I)
_cod_data_source_file hg5435sup1.cif
_cod_data_source_block I
_cod_database_code 2240521
_cod_database_fobs_code 2240521
_shelx_space_group_comment
;
The symmetry employed for this shelxl refinement is uniquely defined
by the following loop, which should always be used as a source of
symmetry information in preference to the above space-group names.
They are only intended as comments.
;
_shelxl_version_number .2013

loop_
_space_group_symop_operation_xyz
'x, y, z'
'-x, -y, z+1/2'
'-x+1/2, y+1/2, z+1/2'
'x+1/2, -y+1/2, z'

loop_
_atom_site_type_symbol
_atom_site_label
_atom_site_fract_x
_atom_site_fract_y
_atom_site_fract_z
_atom_site_U_iso_or_equiv
_atom_site_adp_type
_atom_site_calc_flag
_atom_site_occupancy
S S1A 0.87402(5) 0.3471(4) 0.32176(9) 0.0241(4) Uani d 1
O O1A 0.97069(15) 0.6508(16) 0.4723(3) 0.0337(13) Uani d 1
H H1A 0.9559 0.6313 0.4376 0.050 Uiso d 1
O O2A 0.78912(15) -0.1334(15) 0.1150(3) 0.0283(12) Uani d 1
N N1A 0.94790(18) 0.3743(16) 0.3497(4) 0.0250(13) Uani d 1
N N2A 0.92781(17) 0.1374(18) 0.2372(4) 0.0283(13) Uani d 1
C C1A 1.0055(2) 0.5657(19) 0.4512(4) 0.0261(15) Uani d 1
C C2A 1.0359(2) 0.648(2) 0.4958(4) 0.0306(16) Uani d 1
H H1 1.0314 0.7620 0.5402 0.037 Uiso calc 1
C C3A 1.0718(2) 0.568(2) 0.4768(4) 0.0318(17) Uani d 1
H H2 1.0919 0.6241 0.5082 0.038 Uiso calc 1
C C4A 1.0793(2) 0.403(2) 0.4114(5) 0.0274(15) Uani d 1
H H3 1.1045 0.3592 0.3970 0.033 Uiso calc 1
C C5A 1.0495(2) 0.303(2) 0.3674(4) 0.0274(16) Uani d 1
H H4 1.0542 0.1730 0.3249 0.033 Uiso calc 1
C C6A 1.0126(2) 0.394(2) 0.3862(4) 0.0274(16) Uani d 1
C C7A 0.9824(2) 0.2951(18) 0.3370(4) 0.0238(15) Uani d 1
H H5 0.9884 0.1694 0.2946 0.029 Uiso calc 1
C C8A 0.9213(2) 0.2730(17) 0.2996(4) 0.0225(14) Uani d 1
C C9A 0.89431(19) 0.0635(19) 0.2017(4) 0.0237(14) Uani d 1
C C10A 0.8905(2) -0.087(2) 0.1348(4) 0.0265(15) Uani d 1
H H10A 0.9120 -0.1510 0.1078 0.032 Uiso calc 1
C C11A 0.8548(2) -0.1449(19) 0.1075(4) 0.0264(16) Uani d 1
H H11A 0.8521 -0.2508 0.0617 0.032 Uiso calc 1
C C12A 0.8227(2) -0.0498(17) 0.1462(4) 0.0212(14) Uani d 1
C C13A 0.8255(2) 0.1077(19) 0.2129(4) 0.0254(15) Uani d 1
H H13A 0.8037 0.1706 0.2392 0.031 Uiso calc 1
C C14A 0.8617(2) 0.1715(18) 0.2403(4) 0.0240(14) Uani d 1
C C15A 0.75623(19) -0.027(2) 0.1521(5) 0.0289(16) Uani d 1
H H15A 0.7340 -0.1033 0.1254 0.043 Uiso calc 1
H H15B 0.7560 0.2289 0.1566 0.043 Uiso calc 1
H H15C 0.7560 -0.1328 0.2000 0.043 Uiso calc 1
S S1B 0.87656(5) 0.8509(4) 0.49182(9) 0.0246(4) Uani d 1
O O1B 0.78077(16) 0.5412(16) 0.3390(3) 0.0361(14) Uani d 1
H H1B 0.7960 0.6119 0.3701 0.054 Uiso d 1
O O2B 0.95964(15) 1.3166(15) 0.7026(3) 0.0293(12) Uani d 1
N N1B 0.80272(18) 0.8089(15) 0.4624(4) 0.0247(13) Uani d 1
N N2B 0.82255(17) 1.0626(16) 0.5746(4) 0.0263(13) Uani d 1
C C1B 0.7453(2) 0.5753(18) 0.3644(4) 0.0248(15) Uani d 1
C C2B 0.7160(2) 0.4583(19) 0.3210(5) 0.0291(15) Uani d 1
H H6 0.7209 0.3632 0.2749 0.035 Uiso calc 1
C C3B 0.6790(2) 0.484(2) 0.3472(4) 0.0299(17) Uani d 1
H H7 0.6587 0.4020 0.3187 0.036 Uiso calc 1
C C4B 0.6717(2) 0.628(2) 0.4136(4) 0.0287(16) Uani d 1
H H8 0.6466 0.6431 0.4301 0.034 Uiso calc 1
C C5B 0.7005(2) 0.7494(18) 0.4564(4) 0.0243(15) Uani d 1
H H9 0.6950 0.8494 0.5019 0.029 Uiso calc 1
C C6B 0.7381(2) 0.7258(16) 0.4329(4) 0.0204(14) Uani d 1
C C7B 0.7681(2) 0.8352(17) 0.4793(4) 0.0245(15) Uani d 1
H H10 0.7618 0.9319 0.5247 0.029 Uiso calc 1
C C8B 0.8289(2) 0.9165(19) 0.5123(4) 0.0252(15) Uani d 1
C C9B 0.8560(2) 1.1290(19) 0.6098(4) 0.0253(15) Uani d 1
C C10B 0.8589(2) 1.2798(19) 0.6777(4) 0.0262(16) Uani d 1
H H10B 0.8370 1.3415 0.7040 0.031 Uiso calc 1
C C11B 0.8943(2) 1.3379(19) 0.7062(5) 0.0261(15) Uani d 1
H H11B 0.8967 1.4428 0.7522 0.031 Uiso calc 1
C C12B 0.9269(2) 1.2432(18) 0.6678(5) 0.0252(16) Uani d 1
C C13B 0.9242(2) 1.0870(17) 0.6009(4) 0.0246(14) Uani d 1
H H13B 0.9460 1.0207 0.5748 0.029 Uiso calc 1
C C14B 0.8884(2) 1.0313(17) 0.5736(4) 0.0234(14) Uani d 1
C C15B 0.9936(2) 1.235(2) 0.6643(5) 0.0288(16) Uani d 1
H H15D 1.0149 1.3469 0.6882 0.043 Uiso calc 1
H H15E 0.9916 1.3226 0.6150 0.043 Uiso calc 1
H H15F 0.9972 0.9808 0.6635 0.043 Uiso calc 1

loop_
_atom_site_aniso_label
_atom_site_aniso_U_11
_atom_site_aniso_U_22
_atom_site_aniso_U_33
_atom_site_aniso_U_12
_atom_site_aniso_U_13
_atom_site_aniso_U_23
S1A 0.0280(8) 0.0261(8) 0.0182(9) -0.0016(6) -0.0003(7) -0.0049(7)
O1A 0.029(3) 0.044(3) 0.028(3) -0.005(2) 0.000(2) 0.001(3)
O2A 0.031(3) 0.031(3) 0.023(3) -0.003(2) -0.002(2) -0.004(2)
N1A 0.032(3) 0.021(3) 0.022(3) -0.002(2) -0.002(3) -0.006(2)
N2A 0.032(3) 0.033(3) 0.020(3) -0.007(2) -0.003(3) 0.001(3)
C1A 0.033(4) 0.025(3) 0.020(4) -0.006(3) -0.003(3) 0.006(3)
C2A 0.040(4) 0.034(4) 0.018(4) -0.015(3) -0.002(3) 0.002(3)
C3A 0.039(4) 0.033(4) 0.024(4) -0.007(3) -0.008(3) 0.009(3)
C4A 0.027(3) 0.026(3) 0.030(4) 0.004(3) 0.001(3) 0.002(3)
C5A 0.038(4) 0.030(4) 0.014(4) -0.001(3) -0.001(3) 0.000(3)
C6A 0.034(4) 0.025(3) 0.023(4) -0.002(3) 0.000(3) 0.004(3)
C7A 0.037(4) 0.022(3) 0.012(3) -0.003(3) 0.000(3) 0.003(3)
C8A 0.034(4) 0.017(3) 0.017(4) 0.000(2) 0.002(3) -0.004(2)
C9A 0.028(3) 0.027(3) 0.016(3) -0.004(3) 0.001(3) 0.007(3)
C10A 0.030(3) 0.028(4) 0.022(4) 0.003(3) 0.003(3) -0.002(3)
C11A 0.041(4) 0.021(3) 0.016(4) -0.008(3) 0.000(3) 0.003(3)
C12A 0.032(3) 0.014(3) 0.018(3) -0.004(2) -0.003(3) 0.004(3)
C13A 0.030(3) 0.027(4) 0.019(3) 0.002(3) 0.004(3) 0.004(3)
C14A 0.033(3) 0.016(3) 0.023(4) -0.005(3) 0.003(3) 0.005(3)
C15A 0.025(3) 0.029(3) 0.033(4) -0.003(3) -0.002(3) -0.005(3)
S1B 0.0291(9) 0.0271(8) 0.0177(9) 0.0008(6) -0.0003(6) -0.0047(7)
O1B 0.033(3) 0.046(3) 0.029(3) -0.001(2) 0.002(2) -0.013(3)
O2B 0.029(3) 0.036(3) 0.022(3) 0.004(2) -0.001(2) -0.001(2)
N1B 0.032(3) 0.020(3) 0.022(3) 0.002(2) -0.004(3) 0.002(2)
N2B 0.034(3) 0.020(3) 0.024(3) -0.002(2) -0.004(3) -0.003(3)
C1B 0.033(4) 0.018(3) 0.023(4) 0.001(3) -0.003(3) 0.002(3)
C2B 0.040(4) 0.029(3) 0.018(4) 0.000(3) 0.000(3) 0.003(3)
C3B 0.036(4) 0.028(4) 0.026(4) -0.002(3) -0.010(3) 0.009(3)
C4B 0.030(4) 0.030(4) 0.026(4) 0.000(3) 0.003(3) 0.002(3)
C5B 0.031(4) 0.020(3) 0.022(4) 0.001(3) 0.003(3) 0.003(3)
C6B 0.029(3) 0.012(3) 0.021(4) 0.001(2) -0.002(3) 0.004(3)
C7B 0.040(4) 0.014(3) 0.019(4) -0.003(2) -0.003(3) 0.009(3)
C8B 0.028(4) 0.022(3) 0.025(4) 0.002(3) 0.001(3) 0.000(3)
C9B 0.033(3) 0.019(3) 0.024(4) -0.004(2) -0.001(3) -0.001(3)
C10B 0.040(4) 0.017(3) 0.021(4) 0.001(3) 0.005(3) -0.002(3)
C11B 0.033(4) 0.021(3) 0.024(4) -0.002(3) 0.000(3) -0.002(3)
C12B 0.033(4) 0.014(3) 0.028(4) -0.004(2) -0.003(3) 0.002(3)
C13B 0.033(3) 0.018(3) 0.023(4) 0.002(3) 0.003(3) 0.006(3)
C14B 0.045(4) 0.014(3) 0.011(3) 0.000(3) 0.003(3) 0.006(2)
C15B 0.040(4) 0.025(3) 0.021(4) -0.002(3) -0.004(3) 0.001(3)

loop_
_atom_type_symbol
_atom_type_description
_atom_type_scat_dispersion_real
_atom_type_scat_dispersion_imag
_atom_type_scat_source
C C 0.0181 0.0091 'International Tables Vol C Tables 4.2.6.8 and 6.1.1.4'
H H 0.0000 0.0000 'International Tables Vol C Tables 4.2.6.8 and 6.1.1.4'
N N 0.0311 0.0180 'International Tables Vol C Tables 4.2.6.8 and 6.1.1.4'
O O 0.0492 0.0322 'International Tables Vol C Tables 4.2.6.8 and 6.1.1.4'
S S 0.3331 0.5567 'International Tables Vol C Tables 4.2.6.8 and 6.1.1.4'

loop_
_geom_angle_atom_site_label_1
_geom_angle_atom_site_label_2
_geom_angle_atom_site_label_3
_geom_angle
C14A S1A C8A 88.5(4)
C1A O1A H1A 109.5
C12A O2A C15A 116.6(6)
C7A N1A C8A 117.5(6)
C8A N2A C9A 110.8(6)
O1A C1A C6A 122.3(7)
O1A C1A C2A 119.1(7)
C6A C1A C2A 118.6(7)
C3A C2A C1A 121.4(8)
C3A C2A H1 119.3
C1A C2A H1 119.3
C2A C3A C4A 120.5(7)
C2A C3A H2 119.8
C4A C3A H2 119.8
C5A C4A C3A 119.4(7)
C5A C4A H3 120.3
C3A C4A H3 120.3
C4A C5A C6A 119.9(7)
C4A C5A H4 120.1
C6A C5A H4 120.1
C1A C6A C5A 120.0(7)
C1A C6A C7A 122.1(7)
C5A C6A C7A 117.9(7)
N1A C7A C6A 121.7(7)
N1A C7A H5 119.2
C6A C7A H5 119.2
N2A C8A N1A 126.7(7)
N2A C8A S1A 116.5(6)
N1A C8A S1A 116.8(5)
C10A C9A N2A 126.7(7)
C10A C9A C14A 119.7(7)
N2A C9A C14A 113.6(7)
C9A C10A C11A 119.2(7)
C9A C10A H10A 120.4
C11A C10A H10A 120.4
C10A C11A C12A 121.2(8)
C10A C11A H11A 119.4
C12A C11A H11A 119.4
O2A C12A C13A 123.1(7)
O2A C12A C11A 115.8(7)
C13A C12A C11A 121.1(7)
C12A C13A C14A 117.8(7)
C12A C13A H13A 121.1
C14A C13A H13A 121.1
C13A C14A C9A 120.8(7)
C13A C14A S1A 128.5(6)
C9A C14A S1A 110.5(6)
O2A C15A H15A 109.5
O2A C15A H15B 109.5
H15A C15A H15B 109.5
O2A C15A H15C 109.5
H15A C15A H15C 109.5
H15B C15A H15C 109.5
C14B S1B C8B 89.2(4)
C1B O1B H1B 109.3
C12B O2B C15B 116.0(6)
C7B N1B C8B 117.6(7)
C8B N2B C9B 110.5(6)
O1B C1B C2B 117.6(7)
O1B C1B C6B 121.3(6)
C2B C1B C6B 121.1(7)
C1B C2B C3B 118.4(8)
C1B C2B H6 120.8
C3B C2B H6 120.8
C4B C3B C2B 121.0(7)
C4B C3B H7 119.5
C2B C3B H7 119.5
C3B C4B C5B 120.9(7)
C3B C4B H8 119.5
C5B C4B H8 119.5
C4B C5B C6B 120.2(7)
C4B C5B H9 119.9
C6B C5B H9 119.9
C5B C6B C1B 118.3(7)
C5B C6B C7B 120.0(7)
C1B C6B C7B 121.6(7)
N1B C7B C6B 123.1(7)
N1B C7B H10 118.4
C6B C7B H10 118.4
N2B C8B N1B 127.5(7)
N2B C8B S1B 114.9(6)
N1B C8B S1B 117.6(6)
N2B C9B C14B 115.8(7)
N2B C9B C10B 124.8(7)
C14B C9B C10B 119.3(7)
C11B C10B C9B 118.8(8)
C11B C10B H10B 120.6
C9B C10B H10B 120.6
C10B C11B C12B 120.8(8)
C10B C11B H11B 119.6
C12B C11B H11B 119.6
O2B C12B C13B 125.1(7)
O2B C12B C11B 114.2(7)
C13B C12B C11B 120.7(7)
C12B C13B C14B 117.3(7)
C12B C13B H13B 121.4
C14B C13B H13B 121.4
C9B C14B C13B 123.0(7)
C9B C14B S1B 109.6(6)
C13B C14B S1B 127.4(6)
O2B C15B H15D 109.5
O2B C15B H15E 109.5
H15D C15B H15E 109.5
O2B C15B H15F 109.5
H15D C15B H15F 109.5
H15E C15B H15F 109.5

loop_
_geom_bond_atom_site_label_1
_geom_bond_atom_site_label_2
_geom_bond_distance
S1A C14A 1.718(8)
S1A C8A 1.759(8)
O1A C1A 1.341(10)
O1A H1A 0.8399
O2A C12A 1.369(9)
O2A C15A 1.421(9)
N1A C7A 1.288(10)
N1A C8A 1.385(10)
N2A C8A 1.295(10)
N2A C9A 1.393(9)
C1A C6A 1.402(11)
C1A C2A 1.402(11)
C2A C3A 1.362(12)
C2A H1 0.9500
C3A C4A 1.398(12)
C3A H2 0.9500
C4A C5A 1.395(11)
C4A H3 0.9500
C5A C6A 1.405(12)
C5A H4 0.9500
C6A C7A 1.463(11)
C7A H5 0.9500
C9A C10A 1.382(11)
C9A C14A 1.428(10)
C10A C11A 1.385(11)
C10A H10A 0.9500
C11A C12A 1.401(11)
C11A H11A 0.9500
C12A C13A 1.385(11)
C13A C14A 1.407(10)
C13A H13A 0.9500
C15A H15A 0.9800
C15A H15B 0.9800
C15A H15C 0.9800
S1B C14B 1.726(8)
S1B C8B 1.758(8)
O1B C1B 1.356(9)
O1B H1B 0.8400
O2B C12B 1.364(9)
O2B C15B 1.438(10)
N1B C7B 1.278(10)
N1B C8B 1.380(10)
N2B C8B 1.309(10)
N2B C9B 1.383(9)
C1B C2B 1.395(11)
C1B C6B 1.424(10)
C2B C3B 1.409(11)
C2B H6 0.9500
C3B C4B 1.378(12)
C3B H7 0.9500
C4B C5B 1.381(11)
C4B H8 0.9500
C5B C6B 1.412(10)
C5B H9 0.9500
C6B C7B 1.435(10)
C7B H10 0.9500
C9B C14B 1.388(11)
C9B C10B 1.396(11)
C10B C11B 1.388(12)
C10B H10B 0.9500
C11B C12B 1.410(11)
C11B H11B 0.9500
C12B C13B 1.387(11)
C13B C14B 1.391(11)
C13B H13B 0.9500
C15B H15D 0.9800
C15B H15E 0.9800
C15B H15F 0.9800

loop_
_geom_hbond_atom_site_label_D
_geom_hbond_atom_site_label_H
_geom_hbond_atom_site_label_A
_geom_hbond_site_symmetry_A
_geom_hbond_distance_DH
_geom_hbond_distance_HA
_geom_hbond_distance_DA
_geom_hbond_angle_DHA
O1A H1A N1A . 0.84 1.93 2.647(9) 142.5
C13A H13A O1B . 0.95 2.48 3.289(9) 143.5
C15A H15A N2B 3_634 0.98 2.57 3.525(10) 166.0
O1B H1B N1B . 0.84 1.89 2.636(9) 146.9
C13B H13B O1A . 0.95 2.53 3.356(10) 145.0

loop_
_geom_torsion_atom_site_label_1
_geom_torsion_atom_site_label_2
_geom_torsion_atom_site_label_3
_geom_torsion_atom_site_label_4
_geom_torsion
O1A C1A C2A C3A -179.9(7)
C6A C1A C2A C3A 0.7(11)
C1A C2A C3A C4A 0.6(12)
C2A C3A C4A C5A -3.6(12)
C3A C4A C5A C6A 5.3(12)
O1A C1A C6A C5A -178.4(7)
C2A C1A C6A C5A 1.0(11)
O1A C1A C6A C7A -0.1(11)
C2A C1A C6A C7A 179.3(7)
C4A C5A C6A C1A -4.0(11)
C4A C5A C6A C7A 177.6(7)
C8A N1A C7A C6A 179.3(6)
C1A C6A C7A N1A 2.9(11)
C5A C6A C7A N1A -178.8(7)
C9A N2A C8A N1A 179.1(7)
C9A N2A C8A S1A -2.8(8)
C7A N1A C8A N2A -7.7(11)
C7A N1A C8A S1A 174.3(5)
C14A S1A C8A N2A 1.2(6)
C14A S1A C8A N1A 179.5(6)
C8A N2A C9A C10A -178.8(7)
C8A N2A C9A C14A 3.3(9)
N2A C9A C10A C11A 179.6(7)
C14A C9A C10A C11A -2.7(11)
C9A C10A C11A C12A 0.6(11)
C15A O2A C12A C13A 4.5(10)
C15A O2A C12A C11A -177.6(6)
C10A C11A C12A O2A -177.3(6)
C10A C11A C12A C13A 0.5(11)
O2A C12A C13A C14A 178.2(6)
C11A C12A C13A C14A 0.5(10)
C12A C13A C14A C9A -2.6(10)
C12A C13A C14A S1A -177.6(6)
C10A C9A C14A C13A 3.8(10)
N2A C9A C14A C13A -178.3(6)
C10A C9A C14A S1A 179.6(6)
N2A C9A C14A S1A -2.4(8)
C8A S1A C14A C13A 176.1(7)
C8A S1A C14A C9A 0.7(5)
O1B C1B C2B C3B 178.6(6)
C6B C1B C2B C3B -1.5(11)
C1B C2B C3B C4B 1.1(11)
C2B C3B C4B C5B -0.1(12)
C3B C4B C5B C6B -0.6(11)
C4B C5B C6B C1B 0.2(10)
C4B C5B C6B C7B -176.6(6)
O1B C1B C6B C5B -179.3(6)
C2B C1B C6B C5B 0.9(10)
O1B C1B C6B C7B -2.5(10)
C2B C1B C6B C7B 177.6(6)
C8B N1B C7B C6B -178.6(6)
C5B C6B C7B N1B 177.4(6)
C1B C6B C7B N1B 0.7(10)
C9B N2B C8B N1B 179.2(7)
C9B N2B C8B S1B -0.3(8)
C7B N1B C8B N2B -4.1(11)
C7B N1B C8B S1B 175.5(5)
C14B S1B C8B N2B 0.4(6)
C14B S1B C8B N1B -179.2(6)
C8B N2B C9B C14B 0.0(9)
C8B N2B C9B C10B -179.3(7)
N2B C9B C10B C11B -178.8(7)
C14B C9B C10B C11B 2.0(11)
C9B C10B C11B C12B -0.7(11)
C15B O2B C12B C13B 2.6(10)
C15B O2B C12B C11B -178.0(6)
C10B C11B C12B O2B 179.9(7)
C10B C11B C12B C13B -0.6(11)
O2B C12B C13B C14B 179.9(6)
C11B C12B C13B C14B 0.5(10)
N2B C9B C14B C13B 178.5(6)
C10B C9B C14B C13B -2.2(11)
N2B C9B C14B S1B 0.3(8)
C10B C9B C14B S1B 179.6(6)
C12B C13B C14B C9B 0.9(10)
C12B C13B C14B S1B 178.8(5)
C8B S1B C14B C9B -0.4(5)
C8B S1B C14B C13B -178.5(6)
